data_4312225
loop_
_publ_author_name
'Richard D. Adams'
'Shaobin Miao'

_publ_section_title
;
 Metal Carbonyl Derivatives of Sulfur-Containing Quinones and
 Hydroquinones: Synthesis, Structures, and Electrochemical Properties
;
_journal_name_full 'Inorganic Chemistry'
_journal_page_first 8414
_journal_page_last 8426
_journal_paper_doi 10.1021/ic048880w
_journal_volume 43
_journal_year 2004
_chemical_formula_sum 'C33 H29 Fe2 O8 P S2'
_chemical_formula_weight 760.35
_chemical_name_systematic
; 
 ? 
;
_space_group_IT_number 76
_symmetry_cell_setting tetragonal
_symmetry_space_group_name_Hall 'P 4w'
_symmetry_space_group_name_H-M 'P 41'
_atom_sites_solution_hydrogens geom
_atom_sites_solution_primary direct
_atom_sites_solution_secondary difmap
_audit_creation_method SHELXL-97
_cell_angle_alpha 90.00
_cell_angle_beta 90.00
_cell_angle_gamma 90.00
_cell_formula_units_Z 8
_cell_length_a 14.0285(3)
_cell_length_b 14.0285(3)
_cell_length_c 38.4236(7)
_cell_measurement_reflns_used 6149
_cell_measurement_temperature 296(2)
_cell_measurement_theta_max 22.39
_cell_measurement_theta_min 2.31
_cell_volume 7561.7(3)
_computing_cell_refinement 'SAINT+ NT V6.02a (Bruker, 1998)'
_computing_data_collection 'SMART NT V5.619 (Bruker, 2000)'
_computing_data_reduction 'SAINT+ NT V6.02a'
_computing_molecular_graphics 'SHELXTL V5.1 (Sheldrick, 1997)'
_computing_publication_material 'SHELXTL V5.1'
_computing_structure_refinement 'SHELXL-97 (Sheldrick, 1997)'
_computing_structure_solution 'SHELXS-97 (Sheldrick, 1990)'
_diffrn_ambient_temperature 296(2)
_diffrn_measured_fraction_theta_full 1.000
_diffrn_measured_fraction_theta_max 1.000
_diffrn_measurement_device_type 'Bruker SMART APEX CCD diffractometer'
_diffrn_measurement_method 'omega scans'
_diffrn_radiation_monochromator graphite
_diffrn_radiation_source 'fine-focus sealed tube'
_diffrn_radiation_type MoK\\a
_diffrn_radiation_wavelength 0.71073
_diffrn_reflns_av_R_equivalents 0.0487
_diffrn_reflns_av_sigmaI/netI 0.0386
_diffrn_reflns_limit_h_max 16
_diffrn_reflns_limit_h_min -16
_diffrn_reflns_limit_k_max 16
_diffrn_reflns_limit_k_min -16
_diffrn_reflns_limit_l_max 43
_diffrn_reflns_limit_l_min -44
_diffrn_reflns_number 56305
_diffrn_reflns_theta_full 24.11
_diffrn_reflns_theta_max 24.11
_diffrn_reflns_theta_min 1.45
_diffrn_standards_decay_% <1%
_exptl_absorpt_coefficient_mu 0.964
_exptl_absorpt_correction_T_max 1.000
_exptl_absorpt_correction_T_min 0.821
_exptl_absorpt_correction_type multi-scan
_exptl_absorpt_process_details '(SADABS, Bruker, 1997)'
_exptl_crystal_colour red
_exptl_crystal_density_diffrn 1.336
_exptl_crystal_density_meas 0
_exptl_crystal_density_method 'not measured'
_exptl_crystal_description block
_exptl_crystal_F_000 3120
_exptl_crystal_size_max 0.30
_exptl_crystal_size_mid 0.20
_exptl_crystal_size_min 0.20
_refine_diff_density_max 0.852
_refine_diff_density_min -0.493
_refine_diff_density_rms 0.102
_refine_ls_abs_structure_details 'Flack H D (1983), Acta Cryst. A39, 876-881'
_refine_ls_abs_structure_Flack 0.058(17)
_refine_ls_extinction_method none
_refine_ls_goodness_of_fit_ref 1.055
_refine_ls_hydrogen_treatment mixed
_refine_ls_matrix_type full
_refine_ls_number_parameters 776
_refine_ls_number_reflns 11970
_refine_ls_number_restraints 12
_refine_ls_restrained_S_all 1.059
_refine_ls_R_factor_all 0.0617
_refine_ls_R_factor_gt 0.0548
_refine_ls_shift/su_max 0.001
_refine_ls_shift/su_mean 0.000
_refine_ls_structure_factor_coef Fsqd
_refine_ls_weighting_details 'calc w=1/[\\s^2^(Fo^2^)+(0.1188P)^2^+0.1126P] where P=(Fo^2^+2Fc^2^)/3'
_refine_ls_weighting_scheme calc
_refine_ls_wR_factor_gt 0.1559
_refine_ls_wR_factor_ref 0.1609
_reflns_number_gt 10684
_reflns_number_total 11970
_reflns_threshold_expression >2sigma(I)
_cod_data_source_file ic048880wsi20040816_124625.cif
_cod_data_source_block miaoiiis
_cod_depositor_comments
;
The following automatic conversions were performed:
'_symmetry_cell_setting' value 'Tetragonal' changed to 'tetragonal'
according to '/home/saulius/struct/CIF-dictionaries/cif_core.dic'
dictionary named 'cif_core.dic' version 2.4.1 from 2010-06-29.

Automatic conversion script
Id: cif_fix_enum 1527 2010-12-29 10:47:43Z saulius 
;
_cod_database_code 4312225

loop_
_symmetry_equiv_pos_as_xyz
'x, y, z'
'-x, -y, z+1/2'
'-y, x, z+1/4'
'y, -x, z+3/4'

loop_
_atom_site_label
_atom_site_type_symbol
_atom_site_fract_x
_atom_site_fract_y
_atom_site_fract_z
_atom_site_U_iso_or_equiv
_atom_site_adp_type
_atom_site_occupancy
_atom_site_symmetry_multiplicity
_atom_site_calc_flag
_atom_site_refinement_flags
_atom_site_disorder_assembly
_atom_site_disorder_group
Fe1 Fe 0.40200(5) 0.85291(5) 0.09101(2) 0.0358(2) Uani 1 1 d . . .
Fe2 Fe 0.31867(6) 0.80338(6) 0.14556(2) 0.0451(2) Uani 1 1 d . . .
Fe3 Fe 0.64706(5) 0.86478(6) 0.27578(2) 0.0392(2) Uani 1 1 d . . .
Fe4 Fe 0.69729(6) 0.95241(7) 0.22221(2) 0.0496(2) Uani 1 1 d . . .
S1 S 0.36243(10) 0.69922(10) 0.10328(4) 0.0427(3) Uani 1 1 d . . .
S2 S 0.24246(10) 0.86994(9) 0.09934(4) 0.0408(3) Uani 1 1 d . . .
S3 S 0.80110(10) 0.90546(11) 0.26462(4) 0.0454(4) Uani 1 1 d . . .
S4 S 0.62958(10) 1.02463(10) 0.26883(4) 0.0410(3) Uani 1 1 d . . .
P1 P 0.42391(11) 0.84694(10) 0.03309(4) 0.0392(3) Uani 1 1 d . . .
P2 P 0.65378(11) 0.83847(11) 0.33356(4) 0.0418(4) Uani 1 1 d . . .
O1 O 0.4158(4) 1.0573(3) 0.10134(19) 0.0800(17) Uani 1 1 d . . .
O2 O 0.5984(3) 0.8209(4) 0.11110(17) 0.0746(15) Uani 1 1 d . . .
O3 O 0.2976(5) 0.9825(5) 0.1843(2) 0.112(3) Uani 1 1 d . . .
O4 O 0.4881(4) 0.7472(4) 0.18603(16) 0.0756(15) Uani 1 1 d . . .
O5 O 0.1645(5) 0.6867(6) 0.1759(2) 0.110(3) Uani 1 1 d . . .
O12 O 0.0500(3) 0.8424(3) 0.06394(14) 0.0582(12) Uani 1 1 d . . .
H12 H -0.0001 0.8312 0.0537 0.087 Uiso 1 1 calc R . .
O15 O 0.2802(4) 0.5234(3) 0.06919(17) 0.0703(15) Uani 1 1 d . . .
H15 H 0.2562 0.4773 0.0594 0.105 Uiso 1 1 calc R . .
O40 O 0.4432(4) 0.8490(4) 0.2644(2) 0.0862(19) Uani 1 1 d . . .
O41 O 0.6797(5) 0.6694(4) 0.2533(2) 0.096(2) Uani 1 1 d . . .
O42 O 0.5241(5) 0.9823(5) 0.18218(19) 0.094(2) Uani 1 1 d . . .
O43 O 0.7436(7) 0.7819(7) 0.1803(2) 0.131(3) Uani 1 1 d . . .
O44 O 0.8167(6) 1.1059(7) 0.1938(2) 0.126(3) Uani 1 1 d . . .
O52 O 0.6552(3) 1.2188(3) 0.30424(17) 0.0703(15) Uani 1 1 d . . .
H52 H 0.6122 1.1919 0.2936 0.105 Uiso 1 1 calc R . .
O55 O 0.9761(3) 0.9888(4) 0.29973(17) 0.0766(16) Uani 1 1 d . . .
H55 H 1.0210 1.0149 0.3095 0.115 Uiso 1 1 calc R . .
C1 C 0.4128(4) 0.9780(4) 0.09672(18) 0.0459(15) Uani 1 1 d . . .
C2 C 0.5220(5) 0.8323(4) 0.10262(18) 0.0479(15) Uani 1 1 d . . .
C3 C 0.3056(6) 0.9112(6) 0.1691(2) 0.0658(19) Uani 1 1 d . . .
C4 C 0.4195(6) 0.7706(5) 0.1706(2) 0.0578(17) Uani 1 1 d . . .
C5 C 0.2253(6) 0.7332(6) 0.1652(2) 0.067(2) Uani 1 1 d . . .
C10 C 0.2529(4) 0.6861(4) 0.08088(17) 0.0412(13) Uani 1 1 d . . .
C11 C 0.1957(4) 0.7664(4) 0.07957(16) 0.0382(13) Uani 1 1 d . . .
C12 C 0.1061(4) 0.7638(4) 0.06339(18) 0.0441(14) Uani 1 1 d . . .
C13 C 0.0765(5) 0.6784(5) 0.0482(2) 0.0539(16) Uani 1 1 d . . .
H13 H 0.0176 0.6758 0.0371 0.065 Uiso 1 1 calc R . .
C14 C 0.1334(5) 0.5972(5) 0.0494(2) 0.0600(19) Uani 1 1 d . . .
H14 H 0.1125 0.5409 0.0391 0.072 Uiso 1 1 calc R . .
C15 C 0.2216(5) 0.6002(4) 0.0659(2) 0.0558(18) Uani 1 1 d . . .
C20 C 0.4967(4) 0.9408(4) 0.01355(17) 0.0451(14) Uani 1 1 d . . .
C21 C 0.4856(6) 0.9642(6) -0.0204(2) 0.065(2) Uani 1 1 d . . .
H21 H 0.4376 0.9354 -0.0333 0.078 Uiso 1 1 calc R . .
C22 C 0.5470(7) 1.0324(7) -0.0366(3) 0.086(3) Uani 1 1 d . . .
H22 H 0.5390 1.0484 -0.0599 0.103 Uiso 1 1 calc R . .
C23 C 0.6195(7) 1.0751(6) -0.0166(3) 0.078(2) Uani 1 1 d . . .
H23 H 0.6610 1.1190 -0.0266 0.094 Uiso 1 1 calc R . .
C24 C 0.6275(6) 1.0511(6) 0.0169(2) 0.072(2) Uani 1 1 d . . .
H24 H 0.6747 1.0799 0.0303 0.087 Uiso 1 1 calc R . .
C25 C 0.5690(5) 0.9862(5) 0.0322(2) 0.0610(18) Uani 1 1 d . . .
H25 H 0.5773 0.9716 0.0556 0.073 Uiso 1 1 calc R . .
C26 C 0.3135(4) 0.8515(5) 0.00791(17) 0.0507(15) Uani 1 1 d . . .
C27 C 0.2581(5) 0.9343(6) 0.0105(2) 0.065(2) Uani 1 1 d . . .
H27 H 0.2801 0.9856 0.0236 0.078 Uiso 1 1 calc R . .
C28 C 0.1724(6) 0.9400(8) -0.0059(3) 0.086(3) Uani 1 1 d . . .
H28 H 0.1361 0.9953 -0.0041 0.103 Uiso 1 1 calc R . .
C29 C 0.1397(6) 0.8641(9) -0.0250(2) 0.087(3) Uani 1 1 d . . .
H29 H 0.0801 0.8680 -0.0356 0.104 Uiso 1 1 calc R . .
C30 C 0.1917(7) 0.7842(8) -0.0288(3) 0.085(3) Uani 1 1 d . . .
H30 H 0.1701 0.7338 -0.0424 0.102 Uiso 1 1 calc R . .
C31 C 0.2772(6) 0.7800(6) -0.0120(2) 0.067(2) Uani 1 1 d . . .
H31 H 0.3131 0.7246 -0.0144 0.080 Uiso 1 1 calc R . .
C32 C 0.4854(5) 0.7388(5) 0.01733(18) 0.0517(16) Uani 1 1 d . . .
C33 C 0.5722(7) 0.7422(6) 0.0028(3) 0.085(3) Uani 1 1 d . . .
H33 H 0.6021 0.8010 0.0002 0.102 Uiso 1 1 calc R . .
C34 C 0.6183(8) 0.6611(7) -0.0084(4) 0.107(4) Uani 1 1 d . . .
H34 H 0.6763 0.6668 -0.0199 0.129 Uiso 1 1 calc R . .
C35 C 0.5817(8) 0.5743(7) -0.0030(3) 0.095(3) Uani 1 1 d . . .
H35 H 0.6134 0.5195 -0.0101 0.114 Uiso 1 1 calc R . .
C36 C 0.4969(7) 0.5700(6) 0.0132(3) 0.079(2) Uani 1 1 d . . .
H36 H 0.4696 0.5107 0.0173 0.095 Uiso 1 1 calc R . .
C37 C 0.4484(6) 0.6514(5) 0.0240(2) 0.064(2) Uani 1 1 d . . .
H37 H 0.3908 0.6458 0.0359 0.077 Uiso 1 1 calc R . .
C40 C 0.5219(5) 0.8545(5) 0.26958(18) 0.0502(15) Uani 1 1 d . . .
C41 C 0.6672(5) 0.7468(6) 0.2624(2) 0.0639(19) Uani 1 1 d . . .
C42 C 0.5934(6) 0.9698(6) 0.1974(2) 0.066(2) Uani 1 1 d . . .
C43 C 0.7279(7) 0.8518(8) 0.1970(2) 0.087(3) Uani 1 1 d . . .
C44 C 0.7699(6) 1.0468(8) 0.2042(2) 0.079(3) Uani 1 1 d . . .
C50 C 0.8145(4) 1.0148(4) 0.28815(17) 0.0428(14) Uani 1 1 d . . .
C51 C 0.7321(4) 1.0730(4) 0.28943(16) 0.0396(13) Uani 1 1 d . . .
C52 C 0.7360(4) 1.1596(5) 0.30515(19) 0.0507(16) Uani 1 1 d . . .
C53 C 0.8204(5) 1.1894(5) 0.3211(2) 0.065(2) Uani 1 1 d . . .
H53 H 0.8223 1.2477 0.3326 0.078 Uiso 1 1 calc R . .
C54 C 0.8991(5) 1.1346(6) 0.3200(2) 0.067(2) Uani 1 1 d . . .
H54 H 0.9550 1.1549 0.3307 0.081 Uiso 1 1 calc R . .
C55 C 0.8964(4) 1.0455(5) 0.3024(2) 0.0518(16) Uani 1 1 d . . .
C60 C 0.5589(5) 0.7621(5) 0.35273(18) 0.0498(15) Uani 1 1 d . . .
C61 C 0.5363(6) 0.7719(6) 0.3877(2) 0.071(2) Uani 1 1 d . . .
H61 H 0.5664 0.8187 0.4009 0.085 Uiso 1 1 calc R . .
C62 C 0.4706(7) 0.7138(8) 0.4031(3) 0.090(3) Uani 1 1 d . . .
H62 H 0.4554 0.7202 0.4266 0.107 Uiso 1 1 calc R . .
C63 C 0.4257(7) 0.6425(8) 0.3820(3) 0.093(3) Uani 1 1 d . . .
H63 H 0.3820 0.6008 0.3919 0.112 Uiso 1 1 calc R . .
C64 C 0.4457(6) 0.6360(7) 0.3491(3) 0.086(3) Uani 1 1 d . . .
H64 H 0.4138 0.5920 0.3353 0.104 Uiso 1 1 calc R . .
C65 C 0.5158(5) 0.6955(5) 0.3343(2) 0.067(2) Uani 1 1 d . . .
H65 H 0.5321 0.6877 0.3110 0.080 Uiso 1 1 calc R . .
C66 C 0.6452(5) 0.9451(5) 0.35968(16) 0.0480(15) Uani 1 1 d . . .
C67 C 0.5676(6) 1.0033(5) 0.3556(2) 0.0637(19) Uani 1 1 d . . .
H67 H 0.5214 0.9875 0.3392 0.076 Uiso 1 1 calc R . .
C68 C 0.5568(8) 1.0852(6) 0.3753(2) 0.077(2) Uani 1 1 d . . .
H68 H 0.5013 1.1209 0.3729 0.092 Uiso 1 1 calc R . .
C69 C 0.6222(11) 1.1144(7) 0.3975(3) 0.096(4) Uani 1 1 d . . .
H69 H 0.6135 1.1712 0.4096 0.115 Uiso 1 1 calc R . .
C70 C 0.6989(13) 1.0642(10) 0.4026(3) 0.125(5) Uani 1 1 d . . .
H70 H 0.7447 1.0860 0.4182 0.150 Uiso 1 1 calc R . .
C71 C 0.7146(8) 0.9744(7) 0.3843(3) 0.086(3) Uani 1 1 d . . .
H71 H 0.7684 0.9376 0.3887 0.103 Uiso 1 1 calc R . .
C72 C 0.7637(5) 0.7771(5) 0.34827(17) 0.0506(15) Uani 1 1 d . . .
C73 C 0.7628(7) 0.6868(5) 0.3618(2) 0.071(2) Uani 1 1 d . . .
H73 H 0.7048 0.6558 0.3649 0.086 Uiso 1 1 calc R . .
C74 C 0.8430(7) 0.6422(7) 0.3707(3) 0.086(3) Uani 1 1 d . . .
H74 H 0.8407 0.5811 0.3801 0.103 Uiso 1 1 calc R . .
C75 C 0.9325(7) 0.6886(8) 0.3658(2) 0.090(3) Uani 1 1 d . . .
H75 H 0.9890 0.6580 0.3718 0.108 Uiso 1 1 calc R . .
C76 C 0.9341(6) 0.7746(8) 0.3529(2) 0.076(2) Uani 1 1 d . . .
H76 H 0.9921 0.8056 0.3499 0.091 Uiso 1 1 calc R . .
C77 C 0.8516(5) 0.8191(7) 0.3439(2) 0.071(2) Uani 1 1 d . . .
H77 H 0.8547 0.8801 0.3344 0.085 Uiso 1 1 calc R . .
O90 O 0.8686(7) 0.7857(6) 0.0681(2) 0.088(3) Uiso 0.715(12) 1 d PDU A 1
C90 C 0.8296(13) 0.8388(13) 0.0092(4) 0.117(6) Uiso 0.715(12) 1 d PDU A 1
H90A H 0.8343 0.9070 0.0098 0.175 Uiso 0.715(12) 1 calc PR A 1
H90B H 0.7812 0.8204 -0.0071 0.175 Uiso 0.715(12) 1 calc PR A 1
H90C H 0.8897 0.8122 0.0022 0.175 Uiso 0.715(12) 1 calc PR A 1
C91 C 0.8041(12) 0.8023(15) 0.0448(4) 0.136(7) Uiso 0.715(12) 1 d PDU A 1
H91A H 0.7597 0.8476 0.0548 0.163 Uiso 0.715(12) 1 calc PR A 1
H91B H 0.7692 0.7433 0.0414 0.163 Uiso 0.715(12) 1 calc PR A 1
C92 C 0.8406(11) 0.7410(13) 0.0985(4) 0.117(5) Uiso 0.715(12) 1 d PDU A 1
H92A H 0.8130 0.6797 0.0925 0.140 Uiso 0.715(12) 1 calc PR A 1
H92B H 0.7908 0.7789 0.1092 0.140 Uiso 0.715(12) 1 calc PR A 1
C93 C 0.9180(14) 0.7249(17) 0.1248(5) 0.154(8) Uiso 0.715(12) 1 d PDU A 1
H93A H 0.9548 0.6701 0.1182 0.231 Uiso 0.715(12) 1 calc PR A 1
H93B H 0.8900 0.7145 0.1473 0.231 Uiso 0.715(12) 1 calc PR A 1
H93C H 0.9586 0.7799 0.1257 0.231 Uiso 0.715(12) 1 calc PR A 1
O91 O 0.7350(11) 0.3932(11) 0.2470(4) 0.150 Uiso 0.669(10) 1 d PD B 2
C94 C 0.7138(17) 0.4463(18) 0.3087(5) 0.150 Uiso 0.669(10) 1 d PD B 2
H94A H 0.6935 0.5115 0.3071 0.225 Uiso 0.669(10) 1 calc PR B 2
H94B H 0.7549 0.4387 0.3285 0.225 Uiso 0.669(10) 1 calc PR B 2
H94C H 0.6591 0.4058 0.3112 0.225 Uiso 0.669(10) 1 calc PR B 2
C95 C 0.7664(14) 0.4198(18) 0.2765(5) 0.150 Uiso 0.669(10) 1 d PD B 2
H95A H 0.8064 0.4745 0.2714 0.180 Uiso 0.669(10) 1 calc PR B 2
H95B H 0.8096 0.3695 0.2836 0.180 Uiso 0.669(10) 1 calc PR B 2
C96 C 0.6651(16) 0.3252(16) 0.2443(6) 0.150 Uiso 0.669(10) 1 d PD B 2
H96A H 0.6183 0.3406 0.2620 0.180 Uiso 0.669(10) 1 calc PR B 2
H96B H 0.6943 0.2656 0.2514 0.180 Uiso 0.669(10) 1 calc PR B 2
C97 C 0.6096(17) 0.3034(17) 0.2121(6) 0.150 Uiso 0.669(10) 1 d PD B 2
H97A H 0.5618 0.2565 0.2172 0.225 Uiso 0.669(10) 1 calc PR B 2
H97B H 0.6518 0.2791 0.1945 0.225 Uiso 0.669(10) 1 calc PR B 2
H97C H 0.5795 0.3605 0.2037 0.225 Uiso 0.669(10) 1 calc PR B 2

loop_
_atom_site_aniso_label
_atom_site_aniso_U_11
_atom_site_aniso_U_22
_atom_site_aniso_U_33
_atom_site_aniso_U_23
_atom_site_aniso_U_13
_atom_site_aniso_U_12
Fe1 0.0333(4) 0.0304(4) 0.0437(5) -0.0015(3) 0.0002(3) -0.0015(3)
Fe2 0.0447(5) 0.0442(5) 0.0465(5) -0.0020(4) 0.0040(4) -0.0030(4)
Fe3 0.0322(4) 0.0423(5) 0.0429(5) -0.0038(4) -0.0003(3) 0.0004(3)
Fe4 0.0425(5) 0.0665(6) 0.0398(5) -0.0010(4) 0.0013(4) -0.0023(4)
S1 0.0406(8) 0.0304(7) 0.0573(9) 0.0010(6) -0.0004(7) 0.0017(6)
S2 0.0347(7) 0.0285(7) 0.0590(9) -0.0031(6) 0.0015(6) -0.0005(5)
S3 0.0320(7) 0.0522(9) 0.0519(9) -0.0055(7) 0.0020(6) 0.0054(6)
S4 0.0290(7) 0.0444(8) 0.0497(9) -0.0007(7) -0.0016(6) 0.0021(6)
P1 0.0357(7) 0.0389(8) 0.0429(8) -0.0024(6) 0.0002(6) -0.0014(6)
P2 0.0369(8) 0.0424(8) 0.0461(9) 0.0004(7) -0.0015(7) 0.0000(6)
O1 0.076(4) 0.036(3) 0.128(5) -0.009(3) 0.009(3) -0.013(2)
O2 0.039(3) 0.079(4) 0.105(4) 0.016(3) -0.011(3) 0.003(2)
O3 0.103(5) 0.095(5) 0.138(7) -0.062(5) 0.011(5) 0.003(4)
O4 0.061(3) 0.090(4) 0.076(4) 0.011(3) -0.011(3) 0.000(3)
O5 0.090(5) 0.135(6) 0.106(5) 0.028(5) 0.024(4) -0.053(5)
O12 0.035(2) 0.044(2) 0.096(4) 0.013(2) -0.008(2) -0.0026(18)
O15 0.061(3) 0.031(2) 0.119(5) -0.014(3) 0.004(3) 0.003(2)
O40 0.034(3) 0.091(4) 0.133(6) -0.003(4) -0.016(3) -0.011(2)
O41 0.096(5) 0.050(3) 0.141(6) -0.040(4) 0.014(4) 0.003(3)
O42 0.074(4) 0.117(5) 0.091(4) 0.009(4) -0.035(4) -0.016(4)
O43 0.154(7) 0.150(7) 0.088(5) -0.060(5) -0.011(5) 0.056(6)
O44 0.118(6) 0.159(7) 0.099(5) 0.047(5) -0.010(5) -0.075(6)
O52 0.037(2) 0.045(3) 0.129(5) -0.014(3) 0.011(3) 0.0002(19)
O55 0.039(3) 0.074(3) 0.117(5) 0.000(3) -0.015(3) 0.001(2)
C1 0.036(3) 0.038(4) 0.063(4) -0.006(3) 0.001(3) -0.007(2)
C2 0.042(4) 0.045(3) 0.057(4) 0.003(3) -0.003(3) -0.007(3)
C3 0.069(5) 0.059(5) 0.069(5) -0.015(4) 0.002(4) -0.003(4)
C4 0.067(5) 0.054(4) 0.052(4) 0.000(3) 0.009(4) -0.008(3)
C5 0.067(5) 0.074(5) 0.059(5) 0.002(4) 0.001(4) -0.009(4)
C10 0.035(3) 0.037(3) 0.051(4) 0.001(3) 0.004(3) -0.007(2)
C11 0.039(3) 0.022(2) 0.054(3) -0.007(2) 0.007(3) -0.007(2)
C12 0.036(3) 0.039(3) 0.057(4) 0.011(3) 0.000(3) -0.008(2)
C13 0.045(4) 0.049(4) 0.067(4) -0.001(3) -0.012(3) -0.014(3)
C14 0.056(4) 0.039(4) 0.086(5) -0.013(3) 0.006(4) -0.020(3)
C15 0.054(4) 0.032(3) 0.081(5) -0.004(3) 0.009(4) -0.007(3)
C20 0.044(3) 0.043(3) 0.048(4) 0.003(3) 0.006(3) 0.001(3)
C21 0.071(5) 0.068(5) 0.056(5) 0.008(4) -0.003(4) -0.017(4)
C22 0.101(7) 0.088(6) 0.069(5) 0.027(5) -0.003(5) -0.011(5)
C23 0.082(6) 0.058(5) 0.094(7) 0.011(4) 0.013(5) -0.021(4)
C24 0.070(5) 0.071(5) 0.075(6) -0.001(4) 0.003(4) -0.029(4)
C25 0.058(4) 0.064(4) 0.062(4) 0.005(4) -0.001(4) -0.011(3)
C26 0.040(3) 0.068(4) 0.045(4) 0.002(3) -0.003(3) -0.005(3)
C27 0.051(4) 0.084(5) 0.061(5) -0.010(4) -0.006(3) 0.014(4)
C28 0.050(4) 0.123(8) 0.083(6) 0.017(6) 0.013(4) 0.029(5)
C29 0.059(5) 0.137(9) 0.064(5) -0.005(6) -0.011(4) -0.011(6)
C30 0.071(6) 0.093(7) 0.091(7) 0.005(5) -0.021(5) -0.025(5)
C31 0.060(4) 0.073(5) 0.067(5) 0.003(4) -0.014(4) -0.013(4)
C32 0.047(4) 0.055(4) 0.053(4) -0.010(3) 0.009(3) -0.001(3)
C33 0.082(6) 0.065(5) 0.107(7) 0.017(5) 0.029(5) 0.010(4)
C34 0.091(7) 0.077(7) 0.153(10) -0.015(6) 0.066(7) 0.004(5)
C35 0.110(8) 0.057(5) 0.117(8) -0.013(5) 0.048(7) 0.018(5)
C36 0.109(7) 0.045(4) 0.083(6) -0.002(4) 0.004(5) 0.010(4)
C37 0.069(5) 0.050(4) 0.074(5) -0.014(4) 0.021(4) -0.007(3)
C40 0.048(4) 0.052(4) 0.050(4) -0.001(3) 0.000(3) -0.002(3)
C41 0.055(4) 0.068(5) 0.069(5) -0.014(4) 0.008(4) -0.002(3)
C42 0.074(5) 0.072(5) 0.053(4) 0.007(4) -0.019(4) -0.022(4)
C43 0.082(6) 0.123(8) 0.058(5) -0.007(5) 0.005(4) 0.030(6)
C44 0.065(5) 0.126(8) 0.046(4) 0.004(5) 0.004(4) -0.009(5)
C50 0.028(3) 0.048(3) 0.051(4) 0.001(3) 0.010(3) -0.004(2)
C51 0.033(3) 0.040(3) 0.046(3) 0.005(3) 0.007(2) -0.004(2)
C52 0.039(3) 0.045(3) 0.068(4) 0.004(3) 0.008(3) -0.006(3)
C53 0.053(4) 0.046(4) 0.097(6) -0.009(4) 0.007(4) -0.014(3)
C54 0.039(4) 0.072(5) 0.092(6) 0.003(4) -0.011(4) -0.015(3)
C55 0.028(3) 0.057(4) 0.071(4) 0.000(3) -0.005(3) -0.001(3)
C60 0.044(3) 0.052(4) 0.053(4) 0.006(3) 0.003(3) -0.003(3)
C61 0.063(5) 0.082(5) 0.069(5) 0.009(4) 0.014(4) -0.011(4)
C62 0.076(6) 0.108(7) 0.084(6) 0.027(6) 0.031(5) -0.004(5)
C63 0.063(5) 0.103(8) 0.113(9) 0.035(6) 0.011(6) -0.012(5)
C64 0.070(5) 0.077(6) 0.112(8) 0.005(5) 0.005(5) -0.028(4)
C65 0.061(4) 0.055(4) 0.084(6) -0.001(4) 0.009(4) -0.016(3)
C66 0.058(4) 0.053(4) 0.032(3) 0.000(3) 0.000(3) -0.001(3)
C67 0.078(5) 0.059(4) 0.054(4) 0.004(4) 0.002(4) 0.018(4)
C68 0.116(7) 0.068(5) 0.046(4) -0.003(4) 0.011(5) 0.027(5)
C69 0.168(11) 0.056(5) 0.063(6) -0.003(4) 0.027(7) 0.017(6)
C70 0.189(14) 0.110(10) 0.075(7) -0.023(6) -0.033(8) -0.056(10)
C71 0.106(7) 0.075(6) 0.076(6) -0.022(5) -0.027(5) -0.007(5)
C72 0.049(4) 0.056(4) 0.047(4) 0.000(3) -0.005(3) 0.011(3)
C73 0.077(5) 0.055(4) 0.082(5) 0.006(4) 0.001(4) 0.011(4)
C74 0.087(7) 0.075(6) 0.095(7) 0.004(5) -0.005(5) 0.032(5)
C75 0.075(6) 0.127(9) 0.069(6) -0.011(6) -0.015(5) 0.055(6)
C76 0.053(4) 0.123(8) 0.053(5) 0.016(5) -0.006(4) 0.007(5)
C77 0.043(4) 0.108(6) 0.060(5) 0.018(4) -0.007(3) -0.004(4)

loop_
_atom_type_symbol
_atom_type_description
_atom_type_scat_dispersion_real
_atom_type_scat_dispersion_imag
_atom_type_scat_source
C C 0.0033 0.0016 'International Tables Vol C Tables 4.2.6.8 and 6.1.1.4'
H H 0.0000 0.0000 'International Tables Vol C Tables 4.2.6.8 and 6.1.1.4'
O O 0.0106 0.0060 'International Tables Vol C Tables 4.2.6.8 and 6.1.1.4'
P P 0.1023 0.0942 'International Tables Vol C Tables 4.2.6.8 and 6.1.1.4'
S S 0.1246 0.1234 'International Tables Vol C Tables 4.2.6.8 and 6.1.1.4'
Fe Fe 0.3463 0.8444 'International Tables Vol C Tables 4.2.6.8 and 6.1.1.4'

loop_
_geom_angle_atom_site_label_1
_geom_angle_atom_site_label_2
_geom_angle_atom_site_label_3
_geom_angle
_geom_angle_site_symmetry_1
_geom_angle_site_symmetry_3
_geom_angle_publ_flag
C2 Fe1 C1 92.8(3) . . ?
C2 Fe1 P1 96.5(2) . . ?
C1 Fe1 P1 98.5(2) . . ?
C2 Fe1 S2 157.0(2) . . ?
C1 Fe1 S2 87.86(19) . . ?
P1 Fe1 S2 106.13(6) . . ?
C2 Fe1 S1 91.4(2) . . ?
C1 Fe1 S1 158.7(2) . . ?
P1 Fe1 S1 101.72(6) . . ?
S2 Fe1 S1 80.23(6) . . ?
C2 Fe1 Fe2 100.9(2) . . ?
C1 Fe1 Fe2 102.2(2) . . ?
P1 Fe1 Fe2 152.13(6) . . ?
S2 Fe1 Fe2 56.67(5) . . ?
S1 Fe1 Fe2 56.54(5) . . ?
C3 Fe2 C4 91.5(4) . . ?
C3 Fe2 C5 100.2(4) . . ?
C4 Fe2 C5 102.2(4) . . ?
C3 Fe2 S1 160.6(3) . . ?
C4 Fe2 S1 90.3(2) . . ?
C5 Fe2 S1 98.3(3) . . ?
C3 Fe2 S2 90.0(3) . . ?
C4 Fe2 S2 155.0(2) . . ?
C5 Fe2 S2 102.1(3) . . ?
S1 Fe2 S2 80.36(6) . . ?
C3 Fe2 Fe1 103.9(3) . . ?
C4 Fe2 Fe1 98.9(2) . . ?
C5 Fe2 Fe1 147.4(3) . . ?
S1 Fe2 Fe1 56.78(5) . . ?
S2 Fe2 Fe1 56.67(5) . . ?
C41 Fe3 C40 92.5(3) . . ?
C41 Fe3 P2 97.3(3) . . ?
C40 Fe3 P2 99.2(2) . . ?
C41 Fe3 S4 155.9(3) . . ?
C40 Fe3 S4 87.6(2) . . ?
P2 Fe3 S4 106.39(7) . . ?
C41 Fe3 S3 91.6(3) . . ?
C40 Fe3 S3 158.9(2) . . ?
P2 Fe3 S3 100.79(6) . . ?
S4 Fe3 S3 80.37(6) . . ?
C41 Fe3 Fe4 100.2(3) . . ?
C40 Fe3 Fe4 102.0(2) . . ?
P2 Fe3 Fe4 151.72(6) . . ?
S4 Fe3 Fe4 56.49(5) . . ?
S3 Fe3 Fe4 56.88(5) . . ?
C42 Fe4 C43 90.9(4) . . ?
C42 Fe4 C44 99.1(4) . . ?
C43 Fe4 C44 103.8(5) . . ?
C42 Fe4 S4 91.1(3) . . ?
C43 Fe4 S4 153.3(4) . . ?
C44 Fe4 S4 102.2(3) . . ?
C42 Fe4 S3 162.9(3) . . ?
C43 Fe4 S3 90.3(3) . . ?
C44 Fe4 S3 97.2(3) . . ?
S4 Fe4 S3 80.33(6) . . ?
C42 Fe4 Fe3 106.3(3) . . ?
C43 Fe4 Fe3 97.3(3) . . ?
C44 Fe4 Fe3 146.6(3) . . ?
S4 Fe4 Fe3 56.68(5) . . ?
S3 Fe4 Fe3 56.62(5) . . ?
C10 S1 Fe2 100.4(2) . . ?
C10 S1 Fe1 102.09(19) . . ?
Fe2 S1 Fe1 66.69(5) . . ?
C11 S2 Fe1 102.65(19) . . ?
C11 S2 Fe2 100.0(2) . . ?
Fe1 S2 Fe2 66.66(5) . . ?
C50 S3 Fe3 102.66(18) . . ?
C50 S3 Fe4 100.4(2) . . ?
Fe3 S3 Fe4 66.49(5) . . ?
C51 S4 Fe4 100.6(2) . . ?
C51 S4 Fe3 103.7(2) . . ?
Fe4 S4 Fe3 66.83(5) . . ?
C26 P1 C20 103.4(3) . . ?
C26 P1 C32 104.5(3) . . ?
C20 P1 C32 101.3(3) . . ?
C26 P1 Fe1 114.0(2) . . ?
C20 P1 Fe1 117.1(2) . . ?
C32 P1 Fe1 114.8(2) . . ?
C66 P2 C72 105.7(3) . . ?
C66 P2 C60 102.1(3) . . ?
C72 P2 C60 102.0(3) . . ?
C66 P2 Fe3 114.2(2) . . ?
C72 P2 Fe3 114.3(2) . . ?
C60 P2 Fe3 117.0(2) . . ?
O1 C1 Fe1 176.6(6) . . ?
O2 C2 Fe1 177.6(7) . . ?
O3 C3 Fe2 179.3(9) . . ?
O4 C4 Fe2 177.2(7) . . ?
O5 C5 Fe2 176.3(8) . . ?
C11 C10 C15 120.2(6) . . ?
C11 C10 S1 115.9(4) . . ?
C15 C10 S1 124.0(5) . . ?
C10 C11 C12 120.9(5) . . ?
C10 C11 S2 116.0(4) . . ?
C12 C11 S2 123.0(4) . . ?
O12 C12 C13 122.1(6) . . ?
O12 C12 C11 119.5(5) . . ?
C13 C12 C11 118.4(6) . . ?
C14 C13 C12 121.2(6) . . ?
C15 C14 C13 120.0(6) . . ?
O15 C15 C14 123.7(6) . . ?
O15 C15 C10 116.9(6) . . ?
C14 C15 C10 119.4(6) . . ?
C21 C20 C25 117.9(6) . . ?
C21 C20 P1 120.4(5) . . ?
C25 C20 P1 121.6(5) . . ?
C20 C21 C22 120.8(8) . . ?
C23 C22 C21 118.9(8) . . ?
C24 C23 C22 118.6(7) . . ?
C23 C24 C25 122.2(8) . . ?
C24 C25 C20 121.7(7) . . ?
C31 C26 C27 116.4(7) . . ?
C31 C26 P1 126.1(6) . . ?
C27 C26 P1 117.4(5) . . ?
C28 C27 C26 120.4(8) . . ?
C27 C28 C29 119.9(9) . . ?
C30 C29 C28 121.5(8) . . ?
C29 C30 C31 117.5(9) . . ?
C26 C31 C30 124.3(9) . . ?
C33 C32 C37 117.4(7) . . ?
C33 C32 P1 122.0(6) . . ?
C37 C32 P1 120.1(5) . . ?
C32 C33 C34 121.7(9) . . ?
C35 C34 C33 121.6(9) . . ?
C34 C35 C36 116.9(8) . . ?
C35 C36 C37 122.3(8) . . ?
C32 C37 C36 119.8(7) . . ?
O40 C40 Fe3 177.4(7) . . ?
O41 C41 Fe3 179.2(9) . . ?
O42 C42 Fe4 177.8(9) . . ?
O43 C43 Fe4 176.4(10) . . ?
O44 C44 Fe4 177.9(8) . . ?
C55 C50 C51 119.9(6) . . ?
C55 C50 S3 124.7(5) . . ?
C51 C50 S3 115.2(4) . . ?
C52 C51 C50 119.9(6) . . ?
C52 C51 S4 124.9(5) . . ?
C50 C51 S4 115.2(5) . . ?
C51 C52 C53 119.8(6) . . ?
C51 C52 O52 119.0(6) . . ?
C53 C52 O52 121.2(6) . . ?
C54 C53 C52 120.7(7) . . ?
C53 C54 C55 119.7(6) . . ?
C50 C55 O55 118.7(6) . . ?
C50 C55 C54 119.9(6) . . ?
O55 C55 C54 121.4(6) . . ?
C65 C60 C61 119.0(7) . . ?
C65 C60 P2 121.5(6) . . ?
C61 C60 P2 119.3(6) . . ?
C62 C61 C60 121.0(9) . . ?
C61 C62 C63 117.8(9) . . ?
C64 C63 C62 120.4(9) . . ?
C63 C64 C65 120.1(10) . . ?
C60 C65 C64 121.6(9) . . ?
C67 C66 C71 116.7(7) . . ?
C67 C66 P2 118.8(5) . . ?
C71 C66 P2 124.5(6) . . ?
C66 C67 C68 121.2(8) . . ?
C69 C68 C67 122.4(9) . . ?
C70 C69 C68 120.3(10) . . ?
C69 C70 C71 121.4(10) . . ?
C66 C71 C70 117.9(10) . . ?
C73 C72 C77 116.8(7) . . ?
C73 C72 P2 122.5(6) . . ?
C77 C72 P2 120.6(6) . . ?
C74 C73 C72 121.6(9) . . ?
C73 C74 C75 119.7(9) . . ?
C76 C75 C74 119.2(8) . . ?
C75 C76 C77 120.5(9) . . ?
C76 C77 C72 122.3(9) . . ?
C91 O90 C92 117.8(11) . . ?
O90 C91 C90 121.6(13) . . ?
O90 C92 C93 115.5(13) . . ?
C95 O91 C96 121.2(15) . . ?
O91 C95 C94 130.0(17) . . ?
O91 C96 C97 125.2(18) . . ?

loop_
_geom_bond_atom_site_label_1
_geom_bond_atom_site_label_2
_geom_bond_distance
_geom_bond_site_symmetry_2
_geom_bond_publ_flag
Fe1 C2 1.765(6) . ?
Fe1 C1 1.775(6) . ?
Fe1 P1 2.2484(18) . ?
Fe1 S2 2.2734(16) . ?
Fe1 S1 2.2757(16) . ?
Fe1 Fe2 2.4983(12) . ?
Fe2 C3 1.772(8) . ?
Fe2 C4 1.772(9) . ?
Fe2 C5 1.803(8) . ?
Fe2 S1 2.2695(18) . ?
Fe2 S2 2.2735(18) . ?
Fe3 C41 1.756(8) . ?
Fe3 C40 1.778(7) . ?
Fe3 P2 2.2524(18) . ?
Fe3 S4 2.2716(17) . ?
Fe3 S3 2.2758(17) . ?
Fe3 Fe4 2.4991(12) . ?
Fe4 C42 1.757(8) . ?
Fe4 C43 1.764(10) . ?
Fe4 C44 1.808(10) . ?
Fe4 S4 2.2667(18) . ?
Fe4 S3 2.2825(18) . ?
S1 C10 1.771(6) . ?
S2 C11 1.766(5) . ?
S3 C50 1.790(6) . ?
S4 C51 1.777(6) . ?
P1 C26 1.827(6) . ?
P1 C20 1.828(6) . ?
P1 C32 1.847(7) . ?
P2 C66 1.805(7) . ?
P2 C72 1.854(6) . ?
P2 C60 1.860(6) . ?
O1 C1 1.127(7) . ?
O2 C2 1.133(8) . ?
O3 C3 1.164(9) . ?
O4 C4 1.176(9) . ?
O5 C5 1.150(10) . ?
O12 C12 1.356(8) . ?
O15 C15 1.361(8) . ?
O40 C40 1.124(8) . ?
O41 C41 1.154(9) . ?
O42 C42 1.149(9) . ?
O43 C43 1.194(12) . ?
O44 C44 1.130(11) . ?
O52 C52 1.406(8) . ?
O55 C55 1.375(8) . ?
C10 C11 1.384(8) . ?
C10 C15 1.406(9) . ?
C11 C12 1.402(9) . ?
C12 C13 1.395(9) . ?
C13 C14 1.393(10) . ?
C14 C15 1.392(10) . ?
C20 C21 1.354(10) . ?
C20 C25 1.394(10) . ?
C21 C22 1.430(11) . ?
C22 C23 1.407(13) . ?
C23 C24 1.338(13) . ?
C24 C25 1.359(10) . ?
C26 C31 1.361(11) . ?
C26 C27 1.402(11) . ?
C27 C28 1.359(12) . ?
C28 C29 1.373(15) . ?
C29 C30 1.345(14) . ?
C30 C31 1.364(12) . ?
C32 C33 1.341(11) . ?
C32 C37 1.356(10) . ?
C33 C34 1.378(12) . ?
C34 C35 1.338(14) . ?
C35 C36 1.343(13) . ?
C36 C37 1.392(11) . ?
C50 C55 1.343(9) . ?
C50 C51 1.416(8) . ?
C51 C52 1.358(9) . ?
C52 C53 1.396(10) . ?
C53 C54 1.346(11) . ?
C54 C55 1.421(11) . ?
C60 C65 1.319(10) . ?
C60 C61 1.388(11) . ?
C61 C62 1.367(12) . ?
C62 C63 1.433(16) . ?
C63 C64 1.298(15) . ?
C64 C65 1.410(11) . ?
C66 C67 1.370(10) . ?
C66 C71 1.419(11) . ?
C67 C68 1.387(11) . ?
C68 C69 1.318(16) . ?
C69 C70 1.300(19) . ?
C70 C71 1.458(16) . ?
C72 C73 1.371(10) . ?
C72 C77 1.377(10) . ?
C73 C74 1.332(12) . ?
C74 C75 1.426(15) . ?
C75 C76 1.304(14) . ?
C76 C77 1.361(11) . ?
O90 C91 1.296(13) . ?
O90 C92 1.381(13) . ?
C90 C91 1.503(9) . ?
C92 C93 1.501(9) . ?
O91 C95 1.271(14) . ?
O91 C96 1.372(14) . ?
C94 C95 1.489(13) . ?
C96 C97 1.496(13) . ?
